data_7200898
loop_
_publ_author_name
'Yang, Qing-Feng'
'Yu, Yang'
'Song, Tian-You'
'Yu, Jie-Hui'
'Zhang, Xiao'
'Xu, Ji-Qing'
'Wang, Tie-Gang'

_publ_section_title
;
 2D and 3D networks of lanthanide with mixed dicarboxylate ligands:
 syntheses, crystal structures and photoluminescent properties
;
_journal_issue 8
_journal_name_full CrystEngComm
_journal_page_first 1642
_journal_paper_doi 10.1039/b900522f
_journal_volume 11
_journal_year 2009
_chemical_formula_moiety 'C18 H18 Ce2 O17'
_chemical_formula_sum 'C18 H18 Ce2 O17'
_chemical_formula_weight 786.56
_chemical_melting_point ?
_chemical_name_systematic
;
?
;
_space_group_IT_number 15
_symmetry_cell_setting monoclinic
_symmetry_space_group_name_Hall '-C 2yc'
_symmetry_space_group_name_H-M 'C 1 2/c 1'
_atom_sites_solution_hydrogens geom
_atom_sites_solution_primary direct
_atom_sites_solution_secondary difmap
_audit_creation_method SHELXL-97
_cell_angle_alpha 90.00
_cell_angle_beta 111.267(2)
_cell_angle_gamma 90.00
_cell_formula_units_Z 4
_cell_length_a 20.090(2)
_cell_length_b 6.0758(7)
_cell_length_c 20.626(2)
_cell_measurement_reflns_used 2907
_cell_measurement_temperature 293(2)
_cell_measurement_theta_max 28.30
_cell_measurement_theta_min 2.12
_cell_volume 2346.2(4)
_computing_cell_refinement 'Bruker SMART'
_computing_data_collection 'Bruker SMART'
_computing_data_reduction 'Bruker SAINT'
_computing_molecular_graphics 'DIAMOND (Brandenburg, 1999)'
_computing_publication_material 'SHELXL-97 (Sheldrick, 1997)'
_computing_structure_refinement 'SHELXL-97 (Sheldrick, 1997)'
_computing_structure_solution 'SHELXS-97 (Sheldrick, 1990)'
_diffrn_ambient_temperature 293(2)
_diffrn_detector_area_resol_mean 9.00cm
_diffrn_measured_fraction_theta_full 0.999
_diffrn_measured_fraction_theta_max 0.999
_diffrn_measurement_device_type 'Siemens Smart CCD'
_diffrn_measurement_method '\w scan'
_diffrn_radiation_monochromator graphite
_diffrn_radiation_source 'fine-focus sealed tube'
_diffrn_radiation_type MoK\a
_diffrn_radiation_wavelength 0.71073
_diffrn_reflns_av_R_equivalents 0.0582
_diffrn_reflns_av_sigmaI/netI 0.0445
_diffrn_reflns_limit_h_max 26
_diffrn_reflns_limit_h_min -22
_diffrn_reflns_limit_k_max 8
_diffrn_reflns_limit_k_min -6
_diffrn_reflns_limit_l_max 27
_diffrn_reflns_limit_l_min -27
_diffrn_reflns_number 8119
_diffrn_reflns_theta_full 28.30
_diffrn_reflns_theta_max 28.30
_diffrn_reflns_theta_min 2.12
_diffrn_standards_decay_% 0
_diffrn_standards_interval_count 0
_diffrn_standards_interval_time 0
_diffrn_standards_number 0
_exptl_absorpt_coefficient_mu 3.916
_exptl_absorpt_correction_T_max 0.8998
_exptl_absorpt_correction_T_min 0.7558
_exptl_absorpt_correction_type empirical
_exptl_absorpt_process_details SADABS
_exptl_crystal_colour colorless
_exptl_crystal_density_diffrn 2.227
_exptl_crystal_density_meas ?
_exptl_crystal_density_method 'not measured'
_exptl_crystal_description rod
_exptl_crystal_F_000 1512
_exptl_crystal_size_max 0.25
_exptl_crystal_size_mid 0.25
_exptl_crystal_size_min 0.20
_refine_diff_density_max 1.047
_refine_diff_density_min -3.454
_refine_diff_density_rms 0.273
_refine_ls_extinction_method none
_refine_ls_goodness_of_fit_ref 1.057
_refine_ls_hydrogen_treatment mixed
_refine_ls_matrix_type full
_refine_ls_number_parameters 188
_refine_ls_number_reflns 2907
_refine_ls_number_restraints 1
_refine_ls_restrained_S_all 1.057
_refine_ls_R_factor_all 0.0392
_refine_ls_R_factor_gt 0.0360
_refine_ls_shift/su_max 0.041
_refine_ls_shift/su_mean 0.001
_refine_ls_structure_factor_coef Fsqd
_refine_ls_weighting_details 'calc w=1/[\s^2^(Fo^2^)+(0.0674P)^2^+7.7665P] where P=(Fo^2^+2Fc^2^)/3'
_refine_ls_weighting_scheme calc
_refine_ls_wR_factor_gt 0.0959
_refine_ls_wR_factor_ref 0.0976
_reflns_number_gt 2711
_reflns_number_total 2907
_reflns_threshold_expression >2sigma(I)
_cod_data_source_file b900522f.txt
_cod_data_source_block 1
_cod_depositor_comments
;
The following automatic conversions were performed:
'_symmetry_cell_setting' value 'Monoclinic' changed to 'monoclinic'
according to '/home/saulius/struct/CIF-dictionaries/cif_core.dic'
dictionary named 'cif_core.dic' version 2.4.1 from 2010-06-29.

Automatic conversion script
Id: cif_fix_enum 1527 2010-12-29 10:47:43Z saulius 

The following automatic conversions were performed:

'_chemical_melting_point' value 'not measured' was changed to '?' -
the value is undefined or not given.

Automatic conversion script
Id: cif_fix_values 1646 2011-03-28 12:23:43Z adriana 

The following automatic conversions were performed:

'_exptl_crystal_density_meas' value 'none' was changed to '?' - the
value is perceived as not measured.

Automatic conversion script
Id: cif_fix_values 3008 2015-01-20 13:52:24Z robertas 
;
_cod_original_cell_volume 2346.3(4)
_cod_original_sg_symbol_H-M C2/c
_cod_database_code 7200898

loop_
_symmetry_equiv_pos_as_xyz
'x, y, z'
'-x, y, -z+1/2'
'x+1/2, y+1/2, z'
'-x+1/2, y+1/2, -z+1/2'
'-x, -y, -z'
'x, -y, z-1/2'
'-x+1/2, -y+1/2, -z'
'x+1/2, -y+1/2, z-1/2'

loop_
_atom_site_label
_atom_site_type_symbol
_atom_site_fract_x
_atom_site_fract_y
_atom_site_fract_z
_atom_site_U_iso_or_equiv
_atom_site_adp_type
_atom_site_occupancy
_atom_site_symmetry_multiplicity
_atom_site_calc_flag
_atom_site_refinement_flags
_atom_site_disorder_assembly
_atom_site_disorder_group
C1 C 0.24612(9) -0.0221(3) 0.60175(9) 0.0149(4) Uani 1 1 d . . .
C2 C 0.29639(9) 0.0273(3) 0.67407(9) 0.0157(4) Uani 1 1 d . . .
C3 C 0.29584(12) -0.1220(4) 0.72523(10) 0.0245(5) Uani 1 1 d . . .
H3 H 0.2665 -0.2454 0.7130 0.029 Uiso 1 1 calc R . .
C4 C 0.33895(11) -0.0873(4) 0.79443(10) 0.0242(5) Uani 1 1 d . . .
H4 H 0.3389 -0.1887 0.8282 0.029 Uiso 1 1 calc R . .
C5 C 0.38178(12) 0.0967(4) 0.81311(11) 0.0276(5) Uani 1 1 d . . .
H5 H 0.4099 0.1206 0.8596 0.033 Uiso 1 1 calc R . .
C6 C 0.38313(11) 0.2462(4) 0.76280(10) 0.0241(5) Uani 1 1 d . . .
H6 H 0.4124 0.3696 0.7758 0.029 Uiso 1 1 calc R . .
C7 C 0.34081(10) 0.2136(3) 0.69247(9) 0.0172(4) Uani 1 1 d . . .
C8 C 0.34655(10) 0.3714(3) 0.63894(9) 0.0159(4) Uani 1 1 d . . .
C9 C 0.50068(9) -0.3880(3) 0.48230(9) 0.0153(4) Uani 1 1 d . . .
Ce1 Ce 0.362865(5) -0.330688(16) 0.533921(5) 0.01289(3) Uani 1 1 d . . .
H1 H 0.368(2) 0.074(7) 0.471(2) 0.078(12) Uiso 1 1 d . . .
H2 H 0.3051(16) 0.066(5) 0.4550(15) 0.040(8) Uiso 1 1 d . . .
H7 H 0.4559(13) 0.057(4) 0.5947(13) 0.024(6) Uiso 1 1 d . . .
H8 H 0.4693(12) -0.067(4) 0.6549(12) 0.016(5) Uiso 1 1 d . . .
H9 H 0.4622(4) 0.7098(17) 0.7342(19) 0.062(11) Uiso 1 1 d D . .
O1 O 0.26755(7) -0.1423(2) 0.56235(7) 0.0193(3) Uani 1 1 d . . .
O2 O 0.18230(7) 0.0403(2) 0.58196(7) 0.0218(3) Uani 1 1 d . . .
O3 O 0.30488(8) 0.3510(2) 0.57615(7) 0.0203(4) Uani 1 1 d . . .
O4 O 0.39255(8) 0.5228(3) 0.65694(7) 0.0273(4) Uani 1 1 d . . .
O5 O 0.45667(7) -0.2477(3) 0.48428(8) 0.0240(3) Uani 1 1 d . . .
O6 O 0.54751(7) -0.3660(2) 0.45461(8) 0.0238(3) Uani 1 1 d . . .
O7 O 0.33664(8) 0.0109(3) 0.46355(9) 0.0287(4) Uani 1 1 d . . .
O8 O 0.44272(9) -0.0480(3) 0.61296(8) 0.0299(4) Uani 1 1 d . . .
O9 O 0.5000 0.7879(4) 0.7500 0.0382(7) Uani 1 2 d SD . .

loop_
_atom_site_aniso_label
_atom_site_aniso_U_11
_atom_site_aniso_U_22
_atom_site_aniso_U_33
_atom_site_aniso_U_23
_atom_site_aniso_U_13
_atom_site_aniso_U_12
C1 0.0163(7) 0.0147(7) 0.0134(6) 0.0000(6) 0.0050(5) -0.0032(6)
C2 0.0152(7) 0.0196(8) 0.0121(6) 0.0007(6) 0.0046(5) 0.0029(6)
C3 0.0310(9) 0.0265(9) 0.0161(8) 0.0052(7) 0.0084(7) -0.0037(8)
C4 0.0278(8) 0.0330(10) 0.0129(7) 0.0082(7) 0.0086(6) 0.0021(8)
C5 0.0280(9) 0.0378(11) 0.0143(8) 0.0041(8) 0.0042(7) -0.0015(9)
C6 0.0245(8) 0.0286(10) 0.0154(8) -0.0028(8) 0.0028(6) -0.0083(8)
C7 0.0237(7) 0.0168(7) 0.0159(7) 0.0049(6) 0.0128(5) 0.0027(6)
C8 0.0180(7) 0.0154(7) 0.0155(7) 0.0026(6) 0.0075(5) 0.0018(6)
C9 0.0132(6) 0.0178(8) 0.0168(7) 0.0045(6) 0.0077(5) 0.0016(6)
Ce1 0.01112(4) 0.01581(5) 0.01266(5) 0.00035(3) 0.00541(3) 0.00076(3)
O1 0.0178(5) 0.0259(6) 0.0163(5) -0.0053(5) 0.0086(4) 0.0006(5)
O2 0.0174(5) 0.0263(7) 0.0219(6) -0.0058(5) 0.0073(4) 0.0049(5)
O3 0.0204(6) 0.0229(6) 0.0152(6) 0.0035(5) 0.0036(5) -0.0029(5)
O4 0.0301(7) 0.0310(7) 0.0162(6) -0.0005(5) 0.0028(5) -0.0131(6)
O5 0.0232(5) 0.0220(6) 0.0337(6) 0.0069(6) 0.0185(5) 0.0066(5)
O6 0.0207(5) 0.0248(6) 0.0333(6) 0.0106(5) 0.0188(5) 0.0076(5)
O7 0.0237(6) 0.0244(7) 0.0391(7) 0.0109(6) 0.0129(5) 0.0056(6)
O8 0.0340(7) 0.0302(8) 0.0220(6) -0.0006(6) 0.0060(6) -0.0135(6)
O9 0.0352(13) 0.0434(13) 0.0249(11) 0.000 -0.0026(10) 0.000

loop_
_atom_type_symbol
_atom_type_description
_atom_type_scat_dispersion_real
_atom_type_scat_dispersion_imag
_atom_type_scat_source
C C 0.0033 0.0016 'International Tables Vol C Tables 4.2.6.8 and 6.1.1.4'
H H 0.0000 0.0000 'International Tables Vol C Tables 4.2.6.8 and 6.1.1.4'
O O 0.0106 0.0060 'International Tables Vol C Tables 4.2.6.8 and 6.1.1.4'
Ce Ce -0.2486 2.6331 'International Tables Vol C Tables 4.2.6.8 and 6.1.1.4'

loop_
_geom_angle_atom_site_label_1
_geom_angle_atom_site_label_2
_geom_angle_atom_site_label_3
_geom_angle
_geom_angle_site_symmetry_1
_geom_angle_site_symmetry_3
_geom_angle_publ_flag
O2 C1 O1 120.40(15) . . ?
O2 C1 C2 120.25(17) . . ?
O1 C1 C2 119.14(15) . . ?
O2 C1 Ce1 58.14(9) . 7_546 ?
O1 C1 Ce1 62.37(8) . 7_546 ?
C2 C1 Ce1 172.05(13) . 7_546 ?
C3 C2 C7 119.86(16) . . ?
C3 C2 C1 115.84(16) . . ?
C7 C2 C1 124.26(16) . . ?
C4 C3 C2 120.3(2) . . ?
C5 C4 C3 120.2(2) . . ?
C4 C5 C6 120.14(18) . . ?
C5 C6 C7 120.8(2) . . ?
C6 C7 C2 118.67(18) . . ?
C6 C7 C8 119.44(17) . . ?
C2 C7 C8 121.83(15) . . ?
O4 C8 O3 120.97(18) . . ?
O4 C8 C7 119.60(15) . . ?
O3 C8 C7 119.43(16) . . ?
O4 C8 Ce1 60.04(10) . 1_565 ?
O3 C8 Ce1 60.99(10) . 1_565 ?
C7 C8 Ce1 177.59(14) . 1_565 ?
O5 C9 O6 126.51(18) . . ?
O5 C9 C9 117.0(2) . 5_646 ?
O6 C9 C9 116.5(2) . 5_646 ?
O1 Ce1 O7 74.52(5) . . ?
O1 Ce1 O5 139.98(5) . . ?
O7 Ce1 O5 67.85(5) . . ?
O1 Ce1 O8 84.07(5) . . ?
O7 Ce1 O8 75.93(5) . . ?
O5 Ce1 O8 74.25(6) . . ?
O1 Ce1 O6 154.25(5) . 5_646 ?
O7 Ce1 O6 131.20(6) . 5_646 ?
O5 Ce1 O6 64.41(5) . 5_646 ?
O8 Ce1 O6 99.94(5) . 5_646 ?
O1 Ce1 O4 81.23(5) . 1_545 ?
O7 Ce1 O4 143.10(5) . 1_545 ?
O5 Ce1 O4 122.64(5) . 1_545 ?
O8 Ce1 O4 74.24(5) . 1_545 ?
O6 Ce1 O4 75.55(5) 5_646 1_545 ?
O1 Ce1 O2 114.04(4) . 7_546 ?
O7 Ce1 O2 86.66(5) . 7_546 ?
O5 Ce1 O2 77.47(5) . 7_546 ?
O8 Ce1 O2 150.74(6) . 7_546 ?
O6 Ce1 O2 74.01(4) 5_646 7_546 ?
O4 Ce1 O2 129.07(5) 1_545 7_546 ?
O1 Ce1 O3 77.47(5) . 1_545 ?
O7 Ce1 O3 143.47(5) . 1_545 ?
O5 Ce1 O3 142.44(5) . 1_545 ?
O8 Ce1 O3 123.89(5) . 1_545 ?
O6 Ce1 O3 79.31(5) 5_646 1_545 ?
O4 Ce1 O3 50.94(4) 1_545 1_545 ?
O2 Ce1 O3 83.77(5) 7_546 1_545 ?
O1 Ce1 O1 64.41(5) . 7_546 ?
O7 Ce1 O1 70.82(5) . 7_546 ?
O5 Ce1 O1 113.06(5) . 7_546 ?
O8 Ce1 O1 138.87(5) . 7_546 ?
O6 Ce1 O1 120.06(4) 5_646 7_546 ?
O4 Ce1 O1 122.27(5) 1_545 7_546 ?
O2 Ce1 O1 49.73(5) 7_546 7_546 ?
O3 Ce1 O1 76.19(4) 1_545 7_546 ?
O1 Ce1 C8 78.88(5) . 1_545 ?
O7 Ce1 C8 153.29(6) . 1_545 ?
O5 Ce1 C8 136.89(5) . 1_545 ?
O8 Ce1 C8 99.17(5) . 1_545 ?
O6 Ce1 C8 75.37(5) 5_646 1_545 ?
O4 Ce1 C8 25.38(5) 1_545 1_545 ?
O2 Ce1 C8 106.58(5) 7_546 1_545 ?
O3 Ce1 C8 25.58(4) 1_545 1_545 ?
O1 Ce1 C8 99.78(5) 7_546 1_545 ?
O1 Ce1 C1 89.61(5) . 7_546 ?
O7 Ce1 C1 76.99(5) . 7_546 ?
O5 Ce1 C1 94.69(5) . 7_546 ?
O8 Ce1 C1 152.90(5) . 7_546 ?
O6 Ce1 C1 97.14(5) 5_646 7_546 ?
O4 Ce1 C1 130.81(5) 1_545 7_546 ?
O2 Ce1 C1 24.54(5) 7_546 7_546 ?
O3 Ce1 C1 79.88(5) 1_545 7_546 ?
O1 Ce1 C1 25.21(5) 7_546 7_546 ?
C8 Ce1 C1 105.43(5) 1_545 7_546 ?
C1 O1 Ce1 151.93(11) . . ?
C1 O1 Ce1 92.42(10) . 7_546 ?
Ce1 O1 Ce1 115.59(5) . 7_546 ?
C1 O2 Ce1 97.32(11) . 7_546 ?
C8 O3 Ce1 93.44(12) . 1_565 ?
C8 O4 Ce1 94.58(11) . 1_565 ?
C9 O5 Ce1 121.83(13) . . ?
C9 O6 Ce1 119.95(12) . 5_646 ?

loop_
_geom_bond_atom_site_label_1
_geom_bond_atom_site_label_2
_geom_bond_distance
_geom_bond_site_symmetry_2
_geom_bond_publ_flag
C1 O2 1.255(2) . ?
C1 O1 1.278(2) . ?
C1 C2 1.497(2) . ?
C1 Ce1 2.9967(16) 7_546 ?
C2 C3 1.395(3) . ?
C2 C7 1.406(3) . ?
C3 C4 1.391(3) . ?
C4 C5 1.378(3) . ?
C5 C6 1.387(3) . ?
C6 C7 1.404(2) . ?
C7 C8 1.498(3) . ?
C8 O4 1.260(2) . ?
C8 O3 1.268(2) . ?
C8 Ce1 2.931(2) 1_565 ?
C9 O5 1.240(2) . ?
C9 O6 1.272(3) . ?
C9 C9 1.549(4) 5_646 ?
Ce1 O1 2.4770(16) . ?
Ce1 O7 2.4772(16) . ?
Ce1 O5 2.5009(16) . ?
Ce1 O8 2.5070(15) . ?
Ce1 O6 2.5268(15) 5_646 ?
Ce1 O4 2.5474(15) 1_545 ?
Ce1 O2 2.5660(14) 7_546 ?
Ce1 O3 2.5677(15) 1_545 ?
Ce1 O1 2.6573(13) 7_546 ?
Ce1 C8 2.931(2) 1_545 ?
Ce1 C1 2.9967(16) 7_546 ?
O1 Ce1 2.6573(13) 7_546 ?
O2 Ce1 2.5660(14) 7_546 ?
O3 Ce1 2.5677(15) 1_565 ?
O4 Ce1 2.5474(15) 1_565 ?
O6 Ce1 2.5268(15) 5_646 ?
